data_7203821
loop_
_publ_author_name
'Hiraoka, Takashi'
'Kamada, Yohsuke'
'Matsumoto, Takuya'
'Fujiwara, Hideki'
'Sugimoto, Toyonari'
'Noguchi, Satoru'
'Ishida, Takekazu'
'Nakazumi, Hiroyuki'
'Katori, Hiroko Aruga'

_publ_section_title
;
 Metallic/semiconducting behaviors and an antiferromagnetic ordering of
 FeBr4--d spins in (Benzo-TTFVS)2&#x00B7;MX4 (M = Fe, Ga; X = Cl, Br)
;
_journal_issue 34
_journal_name_full 'Journal of Materials Chemistry'
_journal_page_first 3479
_journal_paper_doi 10.1039/b506725a
_journal_volume 15
_journal_year 2005
_chemical_formula_moiety 'C13 H6 Br2 Ga0.50 S7 '
_chemical_formula_sum 'C13 H6 Br2 Ga0.5 S7'
_chemical_formula_weight 581.28
_space_group_IT_number 11
_symmetry_cell_setting monoclinic
_symmetry_Int_Tables_number 11
_symmetry_space_group_name_Hall '-P 2yb'
_symmetry_space_group_name_H-M 'P 1 21/m 1'
_cell_angle_alpha 90.0000(8)
_cell_angle_beta 106.0624(10)
_cell_angle_gamma 90.0000(8)
_cell_formula_units_Z 4
_cell_length_a 7.073(2)
_cell_length_b 35.602(7)
_cell_length_c 7.661(2)
_cell_measurement_reflns_used 4602
_cell_measurement_temperature 298.1
_cell_measurement_theta_max 27.5
_cell_measurement_theta_min 3.0
_cell_volume 1853.8(8)
_computing_cell_refinement CrystalClear
_computing_data_collection CrystalClear
_computing_data_reduction CrystalStructure
_computing_publication_material 'CrystalStructure Ver. 3.5.1'
_computing_structure_refinement CRYSTALS
_computing_structure_solution SIR92
_diffrn_detector_area_resol_mean 7.31
_diffrn_measured_fraction_theta_full 0.9874
_diffrn_measured_fraction_theta_max 0.9874
_diffrn_measurement_device_type 'Rigaku Mercury'
_diffrn_measurement_method \w
_diffrn_radiation_type 'Mo K\a'
_diffrn_radiation_wavelength 0.7107
_diffrn_reflns_limit_h_max 9
_diffrn_reflns_limit_h_min 0
_diffrn_reflns_limit_k_max 46
_diffrn_reflns_limit_k_min 0
_diffrn_reflns_limit_l_max 9
_diffrn_reflns_limit_l_min -9
_diffrn_reflns_number 8596
_diffrn_reflns_theta_full 27.50
_diffrn_reflns_theta_max 27.50
_exptl_absorpt_coefficient_mu 5.877
_exptl_absorpt_correction_type none
_exptl_crystal_colour black
_exptl_crystal_density_diffrn 2.083
_exptl_crystal_density_method 'not measured'
_exptl_crystal_description plate
_exptl_crystal_F_000 1126.00
_exptl_crystal_size_max 0.09
_exptl_crystal_size_mid 0.05
_exptl_crystal_size_min 0.01
_refine_diff_density_max 1.52
_refine_diff_density_min -1.34
_refine_ls_extinction_method none
_refine_ls_goodness_of_fit_ref 2.063
_refine_ls_hydrogen_treatment refall
_refine_ls_number_parameters 214
_refine_ls_number_reflns 2297
_refine_ls_R_factor_gt 0.0430
_refine_ls_shift/su_max 0.0000
_refine_ls_structure_factor_coef F
_refine_ls_weighting_details 'w = 1/\s^2^(Fo)'
_refine_ls_weighting_scheme sigma
_refine_ls_wR_factor_ref 0.0350
_reflns_number_gt 2297
_reflns_number_total 4298
_reflns_threshold_expression F^2^>2.0\s(F^2^)
_cod_data_source_file b506725a.txt
_cod_data_source_block GaBr4salt
_cod_original_cell_volume 1853.8(7)
_cod_original_formula_sum 'C13 H6 Br2 Ga0.50 S7 '
_cod_database_code 7203821

loop_
_symmetry_equiv_pos_as_xyz
x,y,z
-x,-y,-z
-x,y+1/2,-z
x,-y+1/2,z

loop_
_atom_site_label
_atom_site_type_symbol
_atom_site_fract_x
_atom_site_fract_y
_atom_site_fract_z
_atom_site_U_iso_or_equiv
_atom_site_adp_type
_atom_site_occupancy
_atom_site_symmetry_multiplicity
_atom_site_calc_flag
_atom_site_refinement_flags
_atom_site_disorder_assembly
_atom_site_disorder_group
Br(1) Br 0.4774(1) 0.30358(3) 0.68633(12) 0.0842(3) Uani 1.00 1 d . . .
Br(2) Br 0.9257(2) 0.2500 0.6462(2) 0.0778(5) Uani 1.00 1 d . . .
Br(3) Br 0.7855(2) 0.2500 1.0886(2) 0.0922(5) Uani 1.00 1 d . . .
Ga(1) Ga 0.6656(2) 0.2500 0.7759(1) 0.0531(4) Uani 1.00 1 d . . .
S(1) S 0.7910(2) 0.03058(5) 1.2862(2) 0.0382(5) Uani 1.00 1 d . . .
S(2) S 0.7117(2) 0.07508(5) 0.9501(2) 0.0402(5) Uani 1.00 1 d . . .
S(3) S 0.7772(2) -0.04517(5) 1.0522(2) 0.0375(5) Uani 1.00 1 d . . .
S(4) S 0.7076(2) -0.00058(5) 0.7195(2) 0.0403(5) Uani 1.00 1 d . . .
S(5) S 0.6838(3) -0.06559(5) 0.4791(2) 0.0459(6) Uani 1.00 1 d . . .
S(6) S 0.8029(3) -0.13093(5) 1.0656(2) 0.0552(6) Uani 1.00 1 d . . .
S(7) S 0.7315(3) -0.13890(5) 0.6769(2) 0.0464(6) Uani 1.00 1 d . . .
C(1) C 0.8060(9) 0.1351(2) 1.4818(9) 0.049(2) Uani 1.00 1 d . . .
C(2) C 0.7676(9) 0.1567(2) 1.3234(10) 0.051(2) Uani 1.00 1 d . . .
C(3) C 0.8167(9) 0.0971(2) 1.4779(8) 0.042(2) Uani 1.00 1 d . . .
C(4) C 0.7390(9) 0.1392(2) 1.1572(9) 0.041(2) Uani 1.00 1 d . . .
C(5) C 0.7854(8) 0.0791(2) 1.3089(8) 0.032(2) Uani 1.00 1 d . . .
C(6) C 0.7473(8) 0.1005(2) 1.1514(8) 0.032(2) Uani 1.00 1 d . . .
C(7) C 0.7503(8) 0.0310(2) 1.0515(8) 0.032(2) Uani 1.00 1 d . . .
C(8) C 0.7466(8) -0.0008(2) 0.9536(7) 0.032(2) Uani 1.00 1 d . . .
C(9) C 0.7492(8) -0.0701(2) 0.8472(8) 0.031(2) Uani 1.00 1 d . . .
C(10) C 0.7172(8) -0.0492(2) 0.6887(8) 0.033(2) Uani 1.00 1 d . . .
C(11) C 0.7600(8) -0.1091(2) 0.8579(8) 0.035(2) Uani 1.00 1 d . . .
C(12) C 0.7989(11) -0.1759(2) 0.9836(11) 0.064(3) Uani 1.00 1 d . . .
C(13) C 0.7685(11) -0.1791(2) 0.8075(11) 0.063(3) Uani 1.00 1 d . . .
H(1) H 0.8258 0.1473 1.5958 0.059 Uiso 1.00 1 c . . .
H(2) H 0.7609 0.1833 1.3305 0.061 Uiso 1.00 1 c . . .
H(3) H 0.8441 0.0827 1.5864 0.051 Uiso 1.00 1 c . . .
H(4) H 0.7140 0.1533 1.0480 0.048 Uiso 1.00 1 c . . .
H(5) H 0.8165 -0.1971 1.0622 0.077 Uiso 1.00 1 c . . .
H(6) H 0.7682 -0.2030 0.7524 0.076 Uiso 1.00 1 c . . .

loop_
_atom_site_aniso_label
_atom_site_aniso_U_11
_atom_site_aniso_U_22
_atom_site_aniso_U_33
_atom_site_aniso_U_12
_atom_site_aniso_U_13
_atom_site_aniso_U_23
Br(1) 0.1040(7) 0.0766(7) 0.0766(7) 0.0328(6) 0.0327(5) 0.0275(5)
Br(2) 0.0735(8) 0.0851(10) 0.0783(9) 0.0000 0.0269(7) 0.0000
Br(3) 0.164(1) 0.0581(9) 0.0438(8) 0.0000 0.0104(8) 0.0000
Ga(1) 0.0712(8) 0.0429(7) 0.0432(7) 0.0000 0.0125(6) 0.0000
S(1) 0.0447(10) 0.0360(10) 0.0367(10) -0.0028(9) 0.0159(8) 0.0009(8)
S(2) 0.0461(10) 0.0409(11) 0.0318(10) -0.0013(9) 0.0080(8) -0.0005(8)
S(3) 0.0420(10) 0.0400(10) 0.0313(10) -0.0031(9) 0.0112(8) -0.0009(8)
S(4) 0.0500(10) 0.0366(10) 0.0323(10) 0.0010(9) 0.0082(8) 0.0007(8)
S(5) 0.0575(11) 0.0466(12) 0.0297(10) 0.0020(10) 0.0058(8) -0.0025(8)
S(6) 0.0689(13) 0.0479(13) 0.0452(12) 0.0024(11) 0.0099(10) 0.0128(9)
S(7) 0.0507(11) 0.0366(11) 0.0484(12) 0.0022(9) 0.0082(9) -0.0042(9)
C(1) 0.049(4) 0.054(5) 0.044(5) 0.002(4) 0.013(4) -0.015(4)
C(2) 0.050(4) 0.041(5) 0.061(5) 0.007(4) 0.015(4) -0.008(4)
C(3) 0.048(4) 0.046(5) 0.034(4) 0.007(4) 0.012(3) 0.002(3)
C(4) 0.047(4) 0.036(4) 0.037(5) 0.001(4) 0.007(3) 0.004(3)
C(5) 0.031(3) 0.032(4) 0.034(4) -0.000(3) 0.010(3) 0.001(3)
C(6) 0.025(3) 0.036(4) 0.033(4) -0.002(3) 0.006(3) -0.003(3)
C(7) 0.025(3) 0.038(4) 0.036(4) -0.006(3) 0.011(3) -0.003(3)
C(8) 0.027(3) 0.038(4) 0.032(4) 0.001(3) 0.009(3) -0.000(3)
C(9) 0.024(3) 0.034(4) 0.034(4) -0.002(3) 0.006(3) -0.001(3)
C(10) 0.025(3) 0.038(4) 0.034(4) 0.000(3) 0.004(3) 0.002(3)
C(11) 0.021(3) 0.046(5) 0.035(4) -0.002(3) 0.002(3) 0.004(3)
C(12) 0.072(5) 0.043(5) 0.078(6) 0.012(4) 0.022(5) 0.023(4)
C(13) 0.072(5) 0.039(5) 0.079(6) 0.008(4) 0.023(5) -0.000(5)

loop_
_atom_type_symbol
_atom_type_description
_atom_type_scat_dispersion_real
_atom_type_scat_dispersion_imag
_atom_type_scat_source
C C 0.003 0.002
;
International Tables for Crystallography
(1992, Vol. C, Tables 4.2.6.8 and 6.1.1.4)
;
H H 0.000 0.000
;
International Tables for Crystallography
(1992, Vol. C, Table 6.1.1.4)
;
Br Br -0.290 2.459
;
International Tables for Crystallography
(1992, Vol. C, Tables 4.2.6.8 and 6.1.1.4)
;
Ga Ga 0.231 1.608
;
International Tables for Crystallography
(1992, Vol. C, Tables 4.2.6.8 and 6.1.1.4)
;
S S 0.125 0.123
;
International Tables for Crystallography
(1992, Vol. C, Tables 4.2.6.8 and 6.1.1.4)
;

loop_
_geom_angle_atom_site_label_1
_geom_angle_atom_site_label_2
_geom_angle_atom_site_label_3
_geom_angle
_geom_angle_publ_flag
_geom_angle_site_symmetry_1
_geom_angle_site_symmetry_2
_geom_angle_site_symmetry_3
Br(1) Ga(1) Br(2) 109.35(5) yes . . .
Br(1) Ga(1) Br(3) 108.85(5) yes . . .
Br(2) Ga(1) Br(3) 109.69(7) yes . . .
C(5) S(1) C(7) 95.3(3) yes . . .
C(6) S(2) C(7) 96.2(3) yes . . .
C(8) S(3) C(9) 95.8(3) yes . . .
C(8) S(4) C(10) 97.6(3) yes . . .
C(11) S(6) C(12) 95.9(4) yes . . .
C(11) S(7) C(13) 94.5(3) yes . . .
C(2) C(1) C(3) 121.8(7) yes . . .
C(4) C(2) C(1) 119.7(6) yes . . .
C(5) C(3) C(1) 118.7(6) yes . . .
C(6) C(4) C(2) 119.0(6) yes . . .
C(6) C(5) S(1) 117.6(5) yes . . .
C(6) C(5) C(3) 119.5(6) yes . . .
S(1) C(5) C(3) 122.9(5) yes . . .
S(2) C(6) C(4) 123.4(5) yes . . .
S(2) C(6) C(5) 115.3(5) yes . . .
C(4) C(6) C(5) 121.3(6) yes . . .
C(8) C(7) S(1) 122.4(5) yes . . .
C(8) C(7) S(2) 122.1(4) yes . . .
S(1) C(7) S(2) 115.5(3) yes . . .
S(3) C(8) S(4) 114.8(3) yes . . .
S(3) C(8) C(7) 122.6(5) yes . . .
S(4) C(8) C(7) 122.7(5) yes . . .
C(10) C(9) C(11) 125.5(6) yes . . .
C(10) C(9) S(3) 117.2(5) yes . . .
C(11) C(9) S(3) 117.3(4) yes . . .
S(4) C(10) S(5) 118.5(3) yes . . .
S(4) C(10) C(9) 114.6(5) yes . . .
S(5) C(10) C(9) 126.9(5) yes . . .
S(6) C(11) S(7) 114.9(4) yes . . .
S(6) C(11) C(9) 119.8(5) yes . . .
S(7) C(11) C(9) 125.3(5) yes . . .
C(13) C(12) S(6) 116.0(6) yes . . .
S(7) C(13) C(12) 118.8(6) yes . . .

loop_
_geom_bond_atom_site_label_1
_geom_bond_atom_site_label_2
_geom_bond_distance
_geom_bond_publ_flag
_geom_bond_site_symmetry_1
_geom_bond_site_symmetry_2
Br(1) Ga(1) 2.318(1) yes . .
Br(2) Ga(1) 2.320(2) yes . .
Br(3) Ga(1) 2.310(1) yes . .
S(1) C(5) 1.738(6) yes . .
S(1) C(7) 1.741(6) yes . .
S(2) C(6) 1.746(6) yes . .
S(2) C(7) 1.739(6) yes . .
S(3) C(8) 1.737(6) yes . .
S(3) C(9) 1.767(6) yes . .
S(4) C(8) 1.737(6) yes . .
S(4) C(10) 1.749(6) yes . .
S(5) C(10) 1.663(6) yes . .
S(6) C(11) 1.720(6) yes . .
S(6) C(12) 1.718(8) yes . .
S(7) C(11) 1.712(6) yes . .
S(7) C(13) 1.724(8) yes . .
C(1) C(2) 1.40(1) yes . .
C(1) C(3) 1.36(1) yes . .
C(2) C(4) 1.38(1) yes . .
C(3) C(5) 1.406(9) yes . .
C(4) C(6) 1.377(9) yes . .
C(5) C(6) 1.390(9) yes . .
C(7) C(8) 1.356(8) yes . .
C(9) C(10) 1.389(8) yes . .
C(9) C(11) 1.392(9) yes . .
C(12) C(13) 1.31(1) yes . .

loop_
_geom_contact_atom_site_label_1
_geom_contact_atom_site_label_2
_geom_contact_distance
_geom_contact_publ_flag
_geom_contact_site_symmetry_1
_geom_contact_site_symmetry_2
Br(1) Br(1) 3.815(2) yes . 55504
Br(1) Br(2) 3.785(2) yes . 55501
Br(1) Br(3) 3.764(1) yes . 55501
Br(1) S(7) 3.442(2) yes . 65602
Br(1) C(4) 4.111(6) yes . 55504
Br(1) C(13) 3.752(8) yes . 65602
Br(2) Br(1) 3.785(2) yes . 55501
Br(2) Br(1) 3.785(2) yes . 55504
Br(2) Br(3) 3.786(2) yes . 55501
Br(3) Br(1) 3.764(1) yes . 55501
Br(3) Br(1) 3.764(1) yes . 55504
Br(3) Br(2) 3.786(2) yes . 55501
Br(3) Br(2) 4.109(2) yes . 55601
Br(3) C(2) 3.797(7) yes . 55501
Br(3) C(2) 3.797(7) yes . 55504
Br(3) C(4) 4.007(6) yes . 55501
Br(3) C(4) 4.007(6) yes . 55504
S(1) S(2) 2.942(2) yes . 55501
S(1) S(3) 3.225(2) yes . 55501
S(1) S(4) 3.699(2) yes . 55601
S(1) S(5) 3.886(3) yes . 55601
S(1) C(1) 4.002(8) yes . 55501
S(1) C(3) 2.766(7) yes . 55501
S(1) C(4) 3.982(7) yes . 55501
S(1) C(6) 2.681(7) yes . 55501
S(1) C(8) 2.721(6) yes . 55501
S(2) S(1) 2.942(2) yes . 55501
S(2) S(4) 3.217(2) yes . 55501
S(2) S(5) 3.696(2) yes . 65603
S(2) C(2) 4.019(8) yes . 55501
S(2) C(3) 3.982(7) yes . 55501
S(2) C(4) 2.755(7) yes . 55501
S(2) C(5) 2.656(6) yes . 55501
S(2) C(8) 2.714(6) yes . 55501
S(3) S(1) 3.225(2) yes . 55501
S(3) S(4) 2.926(2) yes . 55501
S(3) S(5) 3.586(2) yes . 55601
S(3) S(6) 3.059(3) yes . 55501
S(3) C(7) 2.719(6) yes . 55501
S(3) C(10) 2.702(6) yes . 55501
S(3) C(11) 2.704(6) yes . 55501
S(4) S(2) 3.217(2) yes . 55501
S(4) S(3) 2.926(2) yes . 55501
S(4) S(4) 3.804(2) yes . 65603
S(4) S(5) 2.934(2) yes . 55501
S(4) S(5) 3.633(2) yes . 65603
S(4) C(7) 2.720(6) yes . 55501
S(4) C(9) 2.649(7) yes . 55501
S(4) C(10) 4.092(5) yes . 65603
S(4) C(11) 3.997(7) yes . 55501
S(5) S(2) 3.696(2) yes . 65603
S(5) S(4) 2.934(2) yes . 55501
S(5) S(4) 3.633(2) yes . 65603
S(5) S(7) 2.990(2) yes . 55501
S(5) C(9) 2.733(6) yes . 55501
S(5) C(11) 3.202(6) yes . 55501
S(6) S(3) 3.059(3) yes . 55501
S(6) S(5) 4.199(3) yes . 55601
S(6) S(7) 2.893(3) yes . 55501
S(6) C(9) 2.698(6) yes . 55501
S(6) C(10) 4.026(6) yes . 55501
S(6) C(13) 2.578(8) yes . 55501
S(7) Br(1) 3.442(2) yes . 64602
S(7) S(5) 2.990(2) yes . 55501
S(7) S(6) 2.893(3) yes . 55501
S(7) C(9) 2.761(7) yes . 55501
S(7) C(10) 3.199(6) yes . 55501
S(7) C(12) 2.621(8) yes . 55501
C(1) Br(1) 3.826(8) yes . 55604
C(1) S(1) 4.002(8) yes . 55501
C(1) C(4) 2.40(1) yes . 55501
C(1) C(5) 2.38(1) yes . 55501
C(1) C(6) 2.741(9) yes . 55501
C(2) Br(1) 4.136(8) yes . 55604
C(2) Br(2) 4.108(7) yes . 55601
C(2) Br(3) 3.797(7) yes . 55501
C(2) S(2) 4.019(8) yes . 55501
C(2) C(3) 2.41(1) yes . 55501
C(2) C(5) 2.768(9) yes . 55501
C(2) C(6) 2.38(1) yes . 55501
C(3) S(1) 2.766(7) yes . 55501
C(3) S(2) 3.982(7) yes . 55501
C(3) S(2) 3.967(7) yes . 55601
C(3) S(4) 4.112(7) yes . 55601
C(3) C(2) 2.41(1) yes . 55501
C(3) C(4) 2.798(9) yes . 55501
C(3) C(6) 2.415(9) yes . 55501
C(3) C(7) 3.947(9) yes . 55501
C(4) Br(1) 4.111(6) yes . 55504
C(4) Br(3) 4.007(6) yes . 55501
C(4) S(1) 3.982(7) yes . 55501
C(4) S(2) 2.755(7) yes . 55501
C(4) C(1) 2.40(1) yes . 55501
C(4) C(3) 2.798(9) yes . 55501
C(4) C(5) 2.412(9) yes . 55501
C(4) C(7) 3.940(9) yes . 55501
C(5) S(2) 2.656(6) yes . 55501
C(5) C(1) 2.38(1) yes . 55501
C(5) C(2) 2.768(9) yes . 55501
C(5) C(4) 2.412(9) yes . 55501
C(5) C(7) 2.571(9) yes . 55501
C(5) C(8) 3.895(9) yes . 55501
C(6) S(1) 2.681(7) yes . 55501
C(6) C(1) 2.741(9) yes . 55501
C(6) C(2) 2.38(1) yes . 55501
C(6) C(3) 2.415(9) yes . 55501
C(6) C(7) 2.593(9) yes . 55501
C(6) C(8) 3.914(9) yes . 55501
C(7) S(3) 2.719(6) yes . 55501
C(7) S(4) 2.720(6) yes . 55501
C(7) C(3) 3.947(9) yes . 55501
C(7) C(4) 3.940(9) yes . 55501
C(7) C(5) 2.571(9) yes . 55501
C(7) C(6) 2.593(9) yes . 55501
C(7) C(9) 3.925(9) yes . 55501
C(7) C(10) 3.945(8) yes . 55501
C(8) S(1) 2.721(6) yes . 55501
C(8) S(2) 2.714(6) yes . 55501
C(8) C(5) 3.895(9) yes . 55501
C(8) C(6) 3.914(9) yes . 55501
C(8) C(9) 2.599(9) yes . 55501
C(8) C(10) 2.624(8) yes . 55501
C(8) C(11) 3.930(9) yes . 55501
C(9) S(4) 2.649(7) yes . 55501
C(9) S(5) 2.733(6) yes . 55501
C(9) S(6) 2.698(6) yes . 55501
C(9) S(7) 2.761(7) yes . 55501
C(9) C(7) 3.925(9) yes . 55501
C(9) C(8) 2.599(9) yes . 55501
C(9) C(12) 3.90(1) yes . 55501
C(9) C(13) 3.90(1) yes . 55501
C(10) S(3) 2.702(6) yes . 55501
C(10) S(4) 4.092(5) yes . 65603
C(10) S(6) 4.026(6) yes . 55501
C(10) S(7) 3.199(6) yes . 55501
C(10) C(7) 3.945(8) yes . 55501
C(10) C(8) 2.624(8) yes . 55501
C(10) C(11) 2.473(9) yes . 55501
C(11) S(3) 2.704(6) yes . 55501
C(11) S(4) 3.997(7) yes . 55501
C(11) S(5) 3.202(6) yes . 55501
C(11) C(8) 3.930(9) yes . 55501
C(11) C(10) 2.473(9) yes . 55501
C(11) C(12) 2.55(1) yes . 55501
C(11) C(13) 2.52(1) yes . 55501
C(12) S(7) 2.621(8) yes . 55501
C(12) C(9) 3.90(1) yes . 55501
C(12) C(11) 2.55(1) yes . 55501
C(13) Br(1) 3.752(8) yes . 64602
C(13) S(6) 2.578(8) yes . 55501
C(13) C(9) 3.90(1) yes . 55501
C(13) C(11) 2.52(1) yes . 55501

loop_
_geom_torsion_atom_site_label_1
_geom_torsion_atom_site_label_2
_geom_torsion_atom_site_label_3
_geom_torsion_atom_site_label_4
_geom_torsion
_geom_torsion_publ_flag
_geom_torsion_site_symmetry_1
_geom_torsion_site_symmetry_2
_geom_torsion_site_symmetry_3
_geom_torsion_site_symmetry_4
C(7) S(1) C(5) C(3) -178.1(5) yes . . . .
C(7) S(1) C(5) C(6) 2.1(5) yes . . . .
C(5) S(1) C(7) S(2) -3.2(3) yes . . . .
C(5) S(1) C(7) C(8) 177.5(5) yes . . . .
C(7) S(2) C(6) C(4) 178.5(5) yes . . . .
C(7) S(2) C(6) C(5) -1.6(5) yes . . . .
C(6) S(2) C(7) S(1) 3.0(3) yes . . . .
C(6) S(2) C(7) C(8) -177.7(5) yes . . . .
C(9) S(3) C(8) S(4) -0.4(3) yes . . . .
C(9) S(3) C(8) C(7) 178.7(5) yes . . . .
C(8) S(3) C(9) C(10) 0.6(5) yes . . . .
C(8) S(3) C(9) C(11) -179.0(4) yes . . . .
C(10) S(4) C(8) S(3) 0.2(3) yes . . . .
C(10) S(4) C(8) C(7) -178.9(5) yes . . . .
C(8) S(4) C(10) S(5) 179.0(3) yes . . . .
C(8) S(4) C(10) C(9) 0.2(5) yes . . . .
C(12) S(6) C(11) S(7) 0.7(3) yes . . . .
C(12) S(6) C(11) C(9) -179.8(5) yes . . . .
C(11) S(6) C(12) C(13) 0.2(6) yes . . . .
C(13) S(7) C(11) S(6) -1.2(3) yes . . . .
C(13) S(7) C(11) C(9) 179.4(5) yes . . . .
C(11) S(7) C(13) C(12) 1.5(7) yes . . . .
C(3) C(1) C(2) C(4) 0(1) yes . . . .
C(2) C(1) C(3) C(5) 0(1) yes . . . .
C(1) C(2) C(4) C(6) 0(1) yes . . . .
C(1) C(3) C(5) S(1) -178.8(5) yes . . . .
C(1) C(3) C(5) C(6) 0.9(9) yes . . . .
C(2) C(4) C(6) S(2) 179.4(5) yes . . . .
C(2) C(4) C(6) C(5) -0.5(9) yes . . . .
S(1) C(5) C(6) S(2) -0.4(7) yes . . . .
S(1) C(5) C(6) C(4) 179.6(5) yes . . . .
C(3) C(5) C(6) S(2) 179.8(5) yes . . . .
C(3) C(5) C(6) C(4) -0.2(9) yes . . . .
S(1) C(7) C(8) S(3) 1.4(8) yes . . . .
S(1) C(7) C(8) S(4) -179.6(4) yes . . . .
S(2) C(7) C(8) S(3) -177.9(4) yes . . . .
S(2) C(7) C(8) S(4) 1.1(8) yes . . . .
S(3) C(9) C(10) S(4) -0.6(7) yes . . . .
S(3) C(9) C(10) S(5) -179.3(4) yes . . . .
C(11) C(9) C(10) S(4) 179.0(5) yes . . . .
C(11) C(9) C(10) S(5) 0.3(9) yes . . . .
S(3) C(9) C(11) S(6) -1.0(7) yes . . . .
S(3) C(9) C(11) S(7) 178.4(4) yes . . . .
C(10) C(9) C(11) S(6) 179.4(5) yes . . . .
C(10) C(9) C(11) S(7) -1.2(9) yes . . . .
S(6) C(12) C(13) S(7) -1.2(9) yes . . . .
